data_1573462
loop_
_publ_author_name
'Sharangi, Sanhati'
'Chakraborty, Barsha'
'Jha, Raushan Kumar'
'Mandal, Swarnadeep'
'Koner, Apurba Lal'
'Kumar, Sangit'

_publ_section_title
;
 Regio- and diastereoselective synthesis of cyclobutylated phenothiazines
 via [2 + 2] photocycloaddition: demonstrating wavelength-gated
 cycloreversion inside live cells
;
_journal_name_full 'Chemical Science'
_journal_paper_doi 10.1039/D4SC07817A
_journal_year 2025
_chemical_formula_moiety '2(C26 H19 N O S)'
_chemical_formula_sum 'C52 H38 N2 O2 S2'
_chemical_formula_weight 786.96
_space_group_crystal_system monoclinic
_space_group_IT_number 14
_space_group_name_Hall '-P 2yn'
_space_group_name_H-M_alt 'P 1 21/n 1'
_atom_sites_solution_hydrogens geom
_audit_creation_date 2024-11-17
_audit_creation_method
;
Olex2 1.3
(compiled 2020.11.12 svn.r5f609507 for OlexSys, GUI svn.r6408)
;
_audit_update_record
;
2024-11-18 deposited with the CCDC.	2024-12-05 downloaded from the CCDC.
;
_cell_angle_alpha 90
_cell_angle_beta 95.524(2)
_cell_angle_gamma 90
_cell_formula_units_Z 4
_cell_length_a 12.2581(6)
_cell_length_b 25.0852(11)
_cell_length_c 12.7705(6)
_cell_measurement_reflns_used 9735
_cell_measurement_temperature 100(2)
_cell_measurement_theta_max 30.53
_cell_measurement_theta_min 2.20
_cell_volume 3908.7(3)
_computing_cell_refinement 'SAINT V8.40B (?, 2016)'
_computing_data_collection 'Bruker APEX2'
_computing_data_reduction 'SAINT V8.40B (?, 2016)'
_computing_molecular_graphics 'Olex2 1.3 (Dolomanov et al., 2009)'
_computing_publication_material 'Olex2 1.3 (Dolomanov et al., 2009)'
_computing_structure_refinement 'ShelXL (Sheldrick, 2015)'
_computing_structure_solution 'SHELXT 2018/2 (Sheldrick, 2018)'
_diffrn_ambient_temperature 100.0
_diffrn_measured_fraction_theta_full 0.989
_diffrn_measured_fraction_theta_max 0.993
_diffrn_measurement_device_type 'Bruker APEX-II CCD'
_diffrn_measurement_method '\f and \w scans'
_diffrn_radiation_type MoK\a
_diffrn_radiation_wavelength 0.71073
_diffrn_reflns_av_R_equivalents 0.0575
_diffrn_reflns_av_unetI/netI 0.0319
_diffrn_reflns_Laue_measured_fraction_full 0.989
_diffrn_reflns_Laue_measured_fraction_max 0.993
_diffrn_reflns_limit_h_max 17
_diffrn_reflns_limit_h_min -16
_diffrn_reflns_limit_k_max 35
_diffrn_reflns_limit_k_min -35
_diffrn_reflns_limit_l_max 17
_diffrn_reflns_limit_l_min -17
_diffrn_reflns_number 93193
_diffrn_reflns_point_group_measured_fraction_full 0.989
_diffrn_reflns_point_group_measured_fraction_max 0.993
_diffrn_reflns_theta_full 25.242
_diffrn_reflns_theta_max 30.033
_diffrn_reflns_theta_min 2.200
_exptl_absorpt_coefficient_mu 0.183
_exptl_absorpt_correction_T_max 0.7461
_exptl_absorpt_correction_T_min 0.4996
_exptl_absorpt_correction_type none
_exptl_absorpt_process_details
;
SADABS-2016/2 (Bruker,2016/2) was used for absorption correction.
wR2(int) was 0.1493 before and 0.0715 after correction.
The Ratio of minimum to maximum transmission is 0.6696.
The \l/2 correction factor is Not present.
;
_exptl_crystal_colour 'Bright Yellow'
_exptl_crystal_density_diffrn 1.337
_exptl_crystal_description Needle
_exptl_crystal_F_000 1648
_exptl_crystal_size_max 0.02
_exptl_crystal_size_mid 0.016
_exptl_crystal_size_min 0.012
_refine_diff_density_max 0.457
_refine_diff_density_min -0.292
_refine_diff_density_rms 0.054
_refine_ls_extinction_method none
_refine_ls_goodness_of_fit_ref 1.022
_refine_ls_hydrogen_treatment constr
_refine_ls_matrix_type full
_refine_ls_number_parameters 523
_refine_ls_number_reflns 11369
_refine_ls_number_restraints 0
_refine_ls_restrained_S_all 1.022
_refine_ls_R_factor_all 0.0447
_refine_ls_R_factor_gt 0.0389
_refine_ls_shift/su_max 0.001
_refine_ls_shift/su_mean 0.000
_refine_ls_structure_factor_coef Fsqd
_refine_ls_weighting_details 'w=1/[\s^2^(Fo^2^)+(0.0617P)^2^+1.3178P] where P=(Fo^2^+2Fc^2^)/3'
_refine_ls_weighting_scheme calc
_refine_ls_wR_factor_gt 0.1032
_refine_ls_wR_factor_ref 0.1088
_reflns_Friedel_coverage 0.000
_reflns_number_gt 10005
_reflns_number_total 11369
_reflns_threshold_expression 'I > 2\s(I)'
_cod_data_source_file d4sc07817a4.cif
_cod_data_source_block 2af
_cod_database_code 1573462
_shelx_shelxl_version_number 2018/3
_shelx_space_group_comment
;
The symmetry employed for this shelxl refinement is uniquely defined
by the following loop, which should always be used as a source of
symmetry information in preference to the above space-group names.
They are only intended as comments.
;
_olex2_refinement_description
;
1.a Ternary CH refined with riding coordinates:
 C00B(H00B), C00K(H00K), C00O(H00O), C00Y(H00Y)
1.b Secondary CH2 refined with riding coordinates:
 C017(H01G,H01H), C01F(H01O,H01P), C01G(H01C,H01D), C01H(H01E,H01F)
1.c Aromatic/amide H refined with riding coordinates:
 C00E(H00E), C00P(H00P), C00Q(H00Q), C00R(H00R), C00S(H00S), C00W(H00W),
 C00Z(H00Z), C010(H010), C011(H011), C012(H012), C013(H013), C014(H014),
 C015(H015), C016(H016), C018(H018), C019(H019), C01A(H01A), C01B(H01B),
 C01C(H01J), C01D(H01M), C01E(H01N), C01I(H01I), C01J(H01Q), C01K(H01K),
 C01L(H01L), C01M(H01R)
;
_olex2_submission_special_instructions 'No special instructions were received'

loop_
_space_group_symop_operation_xyz
'x, y, z'
'-x+1/2, y+1/2, -z+1/2'
'-x, -y, -z'
'x-1/2, -y-1/2, z-1/2'

loop_
_atom_site_label
_atom_site_type_symbol
_atom_site_fract_x
_atom_site_fract_y
_atom_site_fract_z
_atom_site_U_iso_or_equiv
_atom_site_adp_type
_atom_site_occupancy
_atom_site_site_symmetry_order
_atom_site_calc_flag
_atom_site_refinement_flags_posn
_atom_site_refinement_flags_adp
_atom_site_refinement_flags_occupancy
_atom_site_disorder_assembly
_atom_site_disorder_group
S01 S 0.19343(2) 0.42423(2) 0.36677(2) 0.01567(6) Uani 1 1 d . . . . .
S02 S 0.34456(2) 0.41371(2) 0.67250(2) 0.01672(6) Uani 1 1 d . . . . .
O003 O 0.37098(7) 0.27321(3) 0.53145(6) 0.02180(16) Uani 1 1 d . . . . .
O004 O 0.56489(7) 0.27674(3) 0.83386(7) 0.02413(17) Uani 1 1 d . . . . .
N005 N 0.33139(7) 0.45671(4) 0.89503(7) 0.01752(17) Uani 1 1 d . . . . .
N006 N 0.42448(7) 0.46156(4) 0.32981(7) 0.01708(17) Uani 1 1 d . . . . .
C007 C 0.25743(9) 0.47832(4) 0.81576(8) 0.01709(19) Uani 1 1 d . . . . .
C008 C 0.48787(9) 0.34469(4) 0.49587(8) 0.01719(19) Uani 1 1 d . . . . .
C009 C 0.33759(8) 0.48737(4) 0.27179(8) 0.01599(18) Uani 1 1 d . . . . .
C00A C 0.30740(8) 0.38294(4) 0.33886(8) 0.01417(17) Uani 1 1 d . . . . .
C00B C 0.22553(8) 0.34565(4) 0.80857(8) 0.01537(18) Uani 1 1 d . . . . .
H00B H 0.194175 0.359573 0.872660 0.018 Uiso 1 1 calc R . . . .
C00C C 0.41018(8) 0.41493(4) 0.36843(8) 0.01522(18) Uani 1 1 d . . . . .
C00D C 0.14023(8) 0.34396(4) 0.71587(8) 0.01611(18) Uani 1 1 d . . . . .
C00E C 0.17639(9) 0.40021(4) 0.08365(8) 0.01785(19) Uani 1 1 d . . . . .
H00E H 0.232864 0.424791 0.071800 0.021 Uiso 1 1 calc R . . . .
C00F C 0.37538(8) 0.41088(4) 0.88207(8) 0.01538(18) Uani 1 1 d . . . . .
C00G C 0.49854(8) 0.39334(4) 0.44327(8) 0.01706(19) Uani 1 1 d . . . . .
C00H C 0.38695(9) 0.31214(4) 0.47736(8) 0.01672(19) Uani 1 1 d . . . . .
C00I C 0.33768(8) 0.37503(4) 0.79050(8) 0.01424(17) Uani 1 1 d . . . . .
C00J C 0.26030(9) 0.46576(4) 0.70859(8) 0.01751(19) Uani 1 1 d . . . . .
C00K C 0.30549(8) 0.35801(4) 0.22382(8) 0.01527(18) Uani 1 1 d . . . . .
H00K H 0.365976 0.372249 0.184583 0.018 Uiso 1 1 calc R . . . .
C00L C 0.22703(8) 0.47786(4) 0.28749(8) 0.01542(18) Uani 1 1 d . . . . .
C00M C 0.50309(8) 0.31270(4) 0.85379(8) 0.01686(19) Uani 1 1 d . . . . .
C00N C 0.19627(8) 0.36027(4) 0.15926(8) 0.01589(18) Uani 1 1 d . . . . .
C00O C 0.39614(8) 0.32040(4) 0.78850(8) 0.01503(18) Uani 1 1 d . . . . .
H00O H 0.401056 0.308174 0.714566 0.018 Uiso 1 1 calc R . . . .
C00P C 0.11194(9) 0.32459(4) 0.17537(9) 0.0192(2) Uani 1 1 d . . . . .
H00P H 0.123851 0.297476 0.227152 0.023 Uiso 1 1 calc R . . . .
C00Q C 0.14590(9) 0.30899(4) 0.63172(8) 0.01810(19) Uani 1 1 d . . . . .
H00Q H 0.204356 0.284069 0.632870 0.022 Uiso 1 1 calc R . . . .
C00R C 0.14539(9) 0.51091(4) 0.24016(9) 0.0189(2) Uani 1 1 d . . . . .
H00R H 0.071240 0.505671 0.253524 0.023 Uiso 1 1 calc R . . . .
C00S C 0.18690(9) 0.51899(4) 0.84333(9) 0.0207(2) Uani 1 1 d . . . . .
H00S H 0.183384 0.527526 0.915398 0.025 Uiso 1 1 calc R . . . .
C00T C 0.46488(8) 0.39349(4) 0.96118(8) 0.01639(18) Uani 1 1 d . . . . .
C00U C 0.33677(9) 0.30520(4) 0.27927(8) 0.01644(19) Uani 1 1 d . . . . .
C00V C 0.52686(8) 0.34744(4) 0.94717(8) 0.01700(19) Uani 1 1 d . . . . .
C00W C 0.36283(9) 0.52842(4) 0.20386(9) 0.0199(2) Uani 1 1 d . . . . .
H00W H 0.437068 0.534914 0.192254 0.024 Uiso 1 1 calc R . . . .
C00X C 0.29540(8) 0.29586(4) 0.83413(8) 0.01652(18) Uani 1 1 d . . . . .
C00Y C 0.30644(8) 0.32616(4) 0.38592(8) 0.01546(18) Uani 1 1 d . . . . .
H00Y H 0.230484 0.315169 0.398887 0.019 Uiso 1 1 calc R . . . .
C00Z C 0.06661(9) 0.31028(4) 0.54595(9) 0.0206(2) Uani 1 1 d . . . . .
H00Z H 0.071569 0.286376 0.488915 0.025 Uiso 1 1 calc R . . . .
C010 C 0.61443(9) 0.33392(5) 1.02102(9) 0.0214(2) Uani 1 1 d . . . . .
H010 H 0.657490 0.303272 1.010243 0.026 Uiso 1 1 calc R . . . .
C011 C 0.17227(10) 0.55146(5) 0.17356(9) 0.0234(2) Uani 1 1 d . . . . .
H011 H 0.116301 0.573881 0.141289 0.028 Uiso 1 1 calc R . . . .
C012 C 0.57199(9) 0.32713(5) 0.56986(9) 0.0217(2) Uani 1 1 d . . . . .
H012 H 0.565041 0.294089 0.604974 0.026 Uiso 1 1 calc R . . . .
C013 C 0.49150(9) 0.42512(4) 1.05063(9) 0.0199(2) Uani 1 1 d . . . . .
H013 H 0.451025 0.456719 1.060472 0.024 Uiso 1 1 calc R . . . .
C014 C 0.19746(10) 0.49488(4) 0.63176(9) 0.0219(2) Uani 1 1 d . . . . .
H014 H 0.201485 0.487109 0.559430 0.026 Uiso 1 1 calc R . . . .
C015 C 0.07472(10) 0.40442(5) 0.02544(9) 0.0215(2) Uani 1 1 d . . . . .
H015 H 0.061790 0.432094 -0.025005 0.026 Uiso 1 1 calc R . . . .
C016 C 0.59313(10) 0.42388(5) 0.46693(10) 0.0237(2) Uani 1 1 d . . . . .
H016 H 0.600908 0.456987 0.432287 0.028 Uiso 1 1 calc R . . . .
C017 C 0.29715(10) 0.26626(5) 0.93667(9) 0.0237(2) Uani 1 1 d . . . . .
H01G H 0.239488 0.274708 0.983297 0.028 Uiso 1 1 calc R . . . .
H01H H 0.369425 0.257009 0.973529 0.028 Uiso 1 1 calc R . . . .
C018 C 0.57626(10) 0.41064(5) 1.12463(9) 0.0237(2) Uani 1 1 d . . . . .
H018 H 0.592188 0.431807 1.185873 0.028 Uiso 1 1 calc R . . . .
C019 C 0.05322(10) 0.37986(5) 0.71210(10) 0.0251(2) Uani 1 1 d . . . . .
H019 H 0.047881 0.403876 0.768896 0.030 Uiso 1 1 calc R . . . .
C01A C 0.01084(9) 0.32834(4) 0.11644(9) 0.0220(2) Uani 1 1 d . . . . .
H01A H -0.045620 0.303650 0.127689 0.026 Uiso 1 1 calc R . . . .
C01B C 0.28094(10) 0.55958(5) 0.15357(9) 0.0234(2) Uani 1 1 d . . . . .
H01B H 0.298530 0.586442 0.105526 0.028 Uiso 1 1 calc R . . . .
C01C C 0.12905(10) 0.53522(5) 0.66092(10) 0.0242(2) Uani 1 1 d . . . . .
H01J H 0.086481 0.555064 0.608402 0.029 Uiso 1 1 calc R . . . .
C01D C 0.12248(10) 0.54677(4) 0.76700(10) 0.0239(2) Uani 1 1 d . . . . .
H01M H 0.073867 0.573656 0.786725 0.029 Uiso 1 1 calc R . . . .
C01E C 0.63843(10) 0.36517(5) 1.10987(9) 0.0248(2) Uani 1 1 d . . . . .
H01N H 0.697050 0.355627 1.160524 0.030 Uiso 1 1 calc R . . . .
C01F C 0.26278(10) 0.23845(5) 0.83355(10) 0.0243(2) Uani 1 1 d . . . . .
H01O H 0.314038 0.212137 0.807603 0.029 Uiso 1 1 calc R . . . .
H01P H 0.184153 0.229830 0.817368 0.029 Uiso 1 1 calc R . . . .
C01G C 0.43715(10) 0.27269(5) 0.26357(9) 0.0234(2) Uani 1 1 d . . . . .
H01C H 0.481821 0.259504 0.326999 0.028 Uiso 1 1 calc R . . . .
H01D H 0.479248 0.282110 0.203822 0.028 Uiso 1 1 calc R . . . .
C01H C 0.32427(10) 0.24941(4) 0.23877(9) 0.0237(2) Uani 1 1 d . . . . .
H01E H 0.297344 0.244457 0.163807 0.028 Uiso 1 1 calc R . . . .
H01F H 0.299916 0.221861 0.286925 0.028 Uiso 1 1 calc R . . . .
C01I C 0.66525(10) 0.35783(5) 0.59190(10) 0.0271(2) Uani 1 1 d . . . . .
H01I H 0.722226 0.345877 0.642103 0.033 Uiso 1 1 calc R . . . .
C01J C -0.01966(10) 0.34630(5) 0.54330(10) 0.0252(2) Uani 1 1 d . . . . .
H01Q H -0.073900 0.347085 0.484938 0.030 Uiso 1 1 calc R . . . .
C01K C -0.00789(10) 0.36812(5) 0.04110(9) 0.0231(2) Uani 1 1 d . . . . .
H01K H -0.076829 0.370496 0.000472 0.028 Uiso 1 1 calc R . . . .
C01L C 0.67542(10) 0.40623(5) 0.54041(11) 0.0289(3) Uani 1 1 d . . . . .
H01L H 0.739358 0.427291 0.555869 0.035 Uiso 1 1 calc R . . . .
C01M C -0.02561(11) 0.38107(5) 0.62685(12) 0.0316(3) Uani 1 1 d . . . . .
H01R H -0.084189 0.405927 0.625639 0.038 Uiso 1 1 calc R . . . .

loop_
_atom_site_aniso_label
_atom_site_aniso_U_11
_atom_site_aniso_U_22
_atom_site_aniso_U_33
_atom_site_aniso_U_23
_atom_site_aniso_U_13
_atom_site_aniso_U_12
S01 0.01581(12) 0.01593(12) 0.01603(12) 0.00126(8) 0.00551(9) 0.00118(8)
S02 0.02051(13) 0.01586(12) 0.01467(12) 0.00026(8) 0.00618(9) 0.00182(8)
O003 0.0258(4) 0.0199(4) 0.0204(4) 0.0065(3) 0.0058(3) 0.0027(3)
O004 0.0234(4) 0.0259(4) 0.0231(4) -0.0014(3) 0.0026(3) 0.0081(3)
N005 0.0182(4) 0.0170(4) 0.0181(4) -0.0026(3) 0.0053(3) -0.0023(3)
N006 0.0159(4) 0.0164(4) 0.0189(4) 0.0014(3) 0.0018(3) 0.0002(3)
C007 0.0179(5) 0.0141(4) 0.0199(5) -0.0023(4) 0.0052(4) -0.0023(3)
C008 0.0188(5) 0.0178(5) 0.0153(4) 0.0002(4) 0.0036(3) 0.0033(4)
C009 0.0170(4) 0.0139(4) 0.0170(4) -0.0001(3) 0.0015(3) -0.0004(3)
C00A 0.0148(4) 0.0139(4) 0.0144(4) 0.0004(3) 0.0043(3) 0.0006(3)
C00B 0.0154(4) 0.0157(4) 0.0154(4) -0.0015(3) 0.0038(3) -0.0004(3)
C00C 0.0145(4) 0.0160(4) 0.0154(4) -0.0005(3) 0.0033(3) 0.0008(3)
C00D 0.0149(4) 0.0157(4) 0.0180(4) -0.0012(4) 0.0033(3) -0.0012(3)
C00E 0.0226(5) 0.0176(5) 0.0139(4) 0.0002(4) 0.0046(4) -0.0020(4)
C00F 0.0163(4) 0.0165(4) 0.0141(4) -0.0018(3) 0.0051(3) -0.0035(3)
C00G 0.0165(4) 0.0177(5) 0.0171(4) 0.0006(4) 0.0021(3) 0.0027(4)
C00H 0.0194(5) 0.0166(4) 0.0149(4) 0.0008(4) 0.0055(3) 0.0034(4)
C00I 0.0153(4) 0.0145(4) 0.0132(4) -0.0010(3) 0.0033(3) -0.0005(3)
C00J 0.0192(5) 0.0144(4) 0.0197(5) -0.0008(4) 0.0061(4) -0.0006(3)
C00K 0.0176(4) 0.0154(4) 0.0135(4) 0.0003(3) 0.0050(3) -0.0011(3)
C00L 0.0175(4) 0.0141(4) 0.0149(4) -0.0003(3) 0.0028(3) 0.0001(3)
C00M 0.0172(4) 0.0185(5) 0.0153(4) 0.0016(4) 0.0041(3) -0.0008(4)
C00N 0.0192(5) 0.0153(4) 0.0135(4) -0.0014(3) 0.0036(3) -0.0011(3)
C00O 0.0162(4) 0.0146(4) 0.0147(4) -0.0012(3) 0.0037(3) 0.0006(3)
C00P 0.0226(5) 0.0161(4) 0.0192(5) 0.0013(4) 0.0029(4) -0.0031(4)
C00Q 0.0171(4) 0.0184(5) 0.0191(5) -0.0025(4) 0.0038(4) -0.0005(4)
C00R 0.0165(4) 0.0188(5) 0.0215(5) 0.0016(4) 0.0028(4) 0.0014(4)
C00S 0.0208(5) 0.0169(5) 0.0253(5) -0.0050(4) 0.0071(4) -0.0014(4)
C00T 0.0167(4) 0.0186(5) 0.0143(4) 0.0000(4) 0.0040(3) -0.0044(4)
C00U 0.0192(5) 0.0151(4) 0.0156(4) 0.0003(3) 0.0045(3) 0.0007(3)
C00V 0.0171(4) 0.0183(5) 0.0158(4) 0.0017(4) 0.0029(3) -0.0036(3)
C00W 0.0190(5) 0.0185(5) 0.0223(5) 0.0034(4) 0.0030(4) -0.0025(4)
C00X 0.0168(4) 0.0157(4) 0.0173(4) 0.0004(4) 0.0031(3) -0.0012(3)
C00Y 0.0176(4) 0.0143(4) 0.0151(4) 0.0019(3) 0.0046(3) 0.0002(3)
C00Z 0.0223(5) 0.0208(5) 0.0187(5) -0.0028(4) 0.0023(4) -0.0040(4)
C010 0.0212(5) 0.0206(5) 0.0219(5) 0.0046(4) -0.0005(4) -0.0040(4)
C011 0.0219(5) 0.0216(5) 0.0262(5) 0.0068(4) -0.0007(4) 0.0023(4)
C012 0.0241(5) 0.0207(5) 0.0200(5) 0.0024(4) 0.0002(4) 0.0053(4)
C013 0.0219(5) 0.0215(5) 0.0168(5) -0.0021(4) 0.0052(4) -0.0067(4)
C014 0.0258(5) 0.0191(5) 0.0212(5) 0.0018(4) 0.0053(4) 0.0020(4)
C015 0.0264(5) 0.0213(5) 0.0164(5) 0.0011(4) 0.0006(4) 0.0012(4)
C016 0.0206(5) 0.0202(5) 0.0293(6) 0.0031(4) -0.0032(4) -0.0001(4)
C017 0.0230(5) 0.0256(5) 0.0228(5) 0.0074(4) 0.0041(4) -0.0015(4)
C018 0.0262(6) 0.0282(6) 0.0164(5) -0.0008(4) 0.0015(4) -0.0118(4)
C019 0.0217(5) 0.0237(5) 0.0291(6) -0.0101(4) -0.0018(4) 0.0046(4)
C01A 0.0221(5) 0.0190(5) 0.0247(5) -0.0017(4) 0.0015(4) -0.0041(4)
C01B 0.0241(5) 0.0207(5) 0.0252(5) 0.0082(4) 0.0019(4) -0.0012(4)
C01C 0.0249(5) 0.0191(5) 0.0291(6) 0.0031(4) 0.0046(4) 0.0035(4)
C01D 0.0220(5) 0.0175(5) 0.0332(6) -0.0031(4) 0.0074(4) 0.0020(4)
C01E 0.0255(5) 0.0277(6) 0.0200(5) 0.0054(4) -0.0042(4) -0.0091(4)
C01F 0.0239(5) 0.0166(5) 0.0321(6) 0.0023(4) 0.0009(4) -0.0037(4)
C01G 0.0255(5) 0.0225(5) 0.0229(5) -0.0013(4) 0.0066(4) 0.0061(4)
C01H 0.0320(6) 0.0157(5) 0.0233(5) -0.0025(4) 0.0025(4) 0.0010(4)
C01I 0.0254(6) 0.0260(6) 0.0282(6) 0.0016(5) -0.0063(4) 0.0054(4)
C01J 0.0245(5) 0.0225(5) 0.0270(6) -0.0014(4) -0.0059(4) -0.0003(4)
C01K 0.0241(5) 0.0244(5) 0.0200(5) -0.0025(4) -0.0017(4) -0.0008(4)
C01L 0.0225(5) 0.0255(6) 0.0364(7) 0.0018(5) -0.0084(5) -0.0005(4)
C01M 0.0251(6) 0.0266(6) 0.0406(7) -0.0104(5) -0.0096(5) 0.0090(5)

loop_
_atom_type_symbol
_atom_type_description
_atom_type_scat_dispersion_real
_atom_type_scat_dispersion_imag
_atom_type_scat_source
C C 0.0033 0.0016 'International Tables Vol C Tables 4.2.6.8 and 6.1.1.4'
H H 0.0000 0.0000 'International Tables Vol C Tables 4.2.6.8 and 6.1.1.4'
N N 0.0061 0.0033 'International Tables Vol C Tables 4.2.6.8 and 6.1.1.4'
O O 0.0106 0.0060 'International Tables Vol C Tables 4.2.6.8 and 6.1.1.4'
S S 0.1246 0.1234 'International Tables Vol C Tables 4.2.6.8 and 6.1.1.4'

loop_
_geom_angle_atom_site_label_1
_geom_angle_atom_site_label_2
_geom_angle_atom_site_label_3
_geom_angle
_geom_angle_site_symmetry_1
_geom_angle_site_symmetry_3
_geom_angle_publ_flag
C00L S01 C00A 95.56(5) . . ?
C00J S02 C00I 96.03(5) . . ?
C00F N005 C007 120.17(9) . . ?
C00C N006 C009 119.95(9) . . ?
N005 C007 C00J 122.72(9) . . ?
N005 C007 C00S 118.11(10) . . ?
C00S C007 C00J 118.68(10) . . ?
C00G C008 C00H 121.12(9) . . ?
C012 C008 C00G 119.95(10) . . ?
C012 C008 C00H 118.89(10) . . ?
N006 C009 C00L 122.73(9) . . ?
N006 C009 C00W 117.84(9) . . ?
C00W C009 C00L 119.05(9) . . ?
C00C C00A S01 106.80(7) . . ?
C00C C00A C00K 112.12(8) . . ?
C00C C00A C00Y 115.43(8) . . ?
C00K C00A S01 117.69(7) . . ?
C00Y C00A S01 114.67(7) . . ?
C00Y C00A C00K 89.82(7) . . ?
C00D C00B C00I 116.29(8) . . ?
C00D C00B C00X 118.50(9) . . ?
C00X C00B C00I 86.31(7) . . ?
N006 C00C C00A 121.84(9) . . ?
N006 C00C C00G 117.56(9) . . ?
C00G C00C C00A 120.60(9) . . ?
C00Q C00D C00B 122.85(9) . . ?
C019 C00D C00B 118.77(9) . . ?
C019 C00D C00Q 118.35(10) . . ?
C015 C00E C00N 120.74(10) . . ?
N005 C00F C00I 122.01(9) . . ?
N005 C00F C00T 117.81(9) . . ?
C00T C00F C00I 120.18(9) . . ?
C008 C00G C00C 122.12(9) . . ?
C016 C00G C008 119.07(10) . . ?
C016 C00G C00C 118.70(9) . . ?
O003 C00H C008 121.76(10) . . ?
O003 C00H C00Y 119.95(10) . . ?
C008 C00H C00Y 118.20(9) . . ?
C00B C00I S02 118.69(7) . . ?
C00F C00I S02 106.93(7) . . ?
C00F C00I C00B 111.48(8) . . ?
C00F C00I C00O 115.59(8) . . ?
C00O C00I S02 113.84(7) . . ?
C00O C00I C00B 90.02(7) . . ?
C007 C00J S02 119.50(8) . . ?
C014 C00J S02 120.30(8) . . ?
C014 C00J C007 120.20(10) . . ?
C00N C00K C00A 115.05(8) . . ?
C00N C00K C00U 117.10(9) . . ?
C00U C00K C00A 86.13(7) . . ?
C009 C00L S01 119.59(8) . . ?
C00R C00L S01 120.52(8) . . ?
C00R C00L C009 119.89(9) . . ?
O004 C00M C00O 120.47(10) . . ?
O004 C00M C00V 121.61(10) . . ?
C00V C00M C00O 117.76(9) . . ?
C00E C00N C00K 119.53(9) . . ?
C00E C00N C00P 118.62(10) . . ?
C00P C00N C00K 121.81(9) . . ?
C00M C00O C00I 119.15(8) . . ?
C00M C00O C00X 115.33(8) . . ?
C00X C00O C00I 87.61(7) . . ?
C01A C00P C00N 120.70(10) . . ?
C00Z C00Q C00D 120.57(10) . . ?
C011 C00R C00L 120.02(10) . . ?
C01D C00S C007 120.88(11) . . ?
C00V C00T C00F 121.94(9) . . ?
C013 C00T C00F 119.14(10) . . ?
C013 C00T C00V 118.87(10) . . ?
C00K C00U C00Y 92.43(8) . . ?
C01G C00U C00K 125.29(9) . . ?
C01G C00U C00Y 124.98(9) . . ?
C01H C00U C00K 129.52(9) . . ?
C01H C00U C00Y 126.93(9) . . ?
C01H C00U C01G 60.31(8) . . ?
C00T C00V C00M 121.29(9) . . ?
C010 C00V C00M 118.53(10) . . ?
C010 C00V C00T 120.17(10) . . ?
C01B C00W C009 120.68(10) . . ?
C00B C00X C00O 92.61(8) . . ?
C017 C00X C00B 123.30(9) . . ?
C017 C00X C00O 125.51(9) . . ?
C01F C00X C00B 129.87(9) . . ?
C01F C00X C00O 127.29(9) . . ?
C01F C00X C017 60.65(8) . . ?
C00H C00Y C00A 119.39(9) . . ?
C00H C00Y C00U 114.39(8) . . ?
C00U C00Y C00A 87.67(7) . . ?
C01J C00Z C00Q 120.42(10) . . ?
C01E C010 C00V 120.16(11) . . ?
C00R C011 C01B 120.47(10) . . ?
C01I C012 C008 120.12(11) . . ?
C018 C013 C00T 120.53(11) . . ?
C01C C014 C00J 120.02(11) . . ?
C01K C015 C00E 120.03(10) . . ?
C01L C016 C00G 120.45(11) . . ?
C00X C017 C01F 59.38(7) . . ?
C013 C018 C01E 120.43(11) . . ?
C01M C019 C00D 121.02(11) . . ?
C00P C01A C01K 120.19(10) . . ?
C00W C01B C011 119.76(10) . . ?
C014 C01C C01D 120.31(11) . . ?
C00S C01D C01C 119.84(10) . . ?
C010 C01E C018 119.81(11) . . ?
C00X C01F C017 59.98(7) . . ?
C00U C01G C01H 59.49(7) . . ?
C00U C01H C01G 60.20(7) . . ?
C012 C01I C01L 119.92(11) . . ?
C01M C01J C00Z 119.15(11) . . ?
C01A C01K C015 119.71(11) . . ?
C016 C01L C01I 120.48(11) . . ?
C019 C01M C01J 120.48(11) . . ?

loop_
_geom_bond_atom_site_label_1
_geom_bond_atom_site_label_2
_geom_bond_distance
_geom_bond_site_symmetry_2
_geom_bond_publ_flag
S01 C00A 1.8022(10) . ?
S01 C00L 1.7563(10) . ?
S02 C00I 1.8012(10) . ?
S02 C00J 1.7539(11) . ?
O003 C00H 1.2227(13) . ?
O004 C00M 1.2205(13) . ?
N005 C007 1.4014(14) . ?
N005 C00F 1.2872(13) . ?
N006 C009 1.3967(13) . ?
N006 C00C 1.2879(13) . ?
C007 C00J 1.4081(15) . ?
C007 C00S 1.4037(14) . ?
C008 C00G 1.4053(14) . ?
C008 C00H 1.4822(15) . ?
C008 C012 1.4009(15) . ?
C009 C00L 1.4094(14) . ?
C009 C00W 1.4002(14) . ?
C00A C00C 1.5107(14) . ?
C00A C00K 1.5948(14) . ?
C00A C00Y 1.5463(14) . ?
C00B C00D 1.5028(14) . ?
C00B C00I 1.5960(14) . ?
C00B C00X 1.5318(14) . ?
C00C C00G 1.4766(14) . ?
C00D C00Q 1.3941(14) . ?
C00D C019 1.3932(15) . ?
C00E C00N 1.3966(14) . ?
C00E C015 1.3922(15) . ?
C00F C00I 1.5120(14) . ?
C00F C00T 1.4836(14) . ?
C00G C016 1.3984(15) . ?
C00H C00Y 1.4965(14) . ?
C00I C00O 1.5477(14) . ?
C00J C014 1.3943(15) . ?
C00K C00N 1.5043(14) . ?
C00K C00U 1.5333(14) . ?
C00L C00R 1.3919(14) . ?
C00M C00O 1.4969(14) . ?
C00M C00V 1.4831(15) . ?
C00N C00P 1.3975(14) . ?
C00O C00X 1.5435(14) . ?
C00P C01A 1.3898(15) . ?
C00Q C00Z 1.3930(15) . ?
C00R C011 1.3858(15) . ?
C00S C01D 1.3825(17) . ?
C00T C00V 1.4036(15) . ?
C00T C013 1.4031(14) . ?
C00U C00Y 1.5386(14) . ?
C00U C01G 1.5055(15) . ?
C00U C01H 1.4947(15) . ?
C00V C010 1.4007(15) . ?
C00W C01B 1.3809(15) . ?
C00X C017 1.5037(15) . ?
C00X C01F 1.4945(15) . ?
C00Z C01J 1.3888(16) . ?
C010 C01E 1.3872(16) . ?
C011 C01B 1.3953(17) . ?
C012 C01I 1.3847(17) . ?
C013 C018 1.3840(16) . ?
C014 C01C 1.3878(16) . ?
C015 C01K 1.3905(16) . ?
C016 C01L 1.3827(16) . ?
C017 C01F 1.5138(17) . ?
C018 C01E 1.3946(18) . ?
C019 C01M 1.3846(17) . ?
C01A C01K 1.3898(16) . ?
C01C C01D 1.3951(17) . ?
C01G C01H 1.5072(17) . ?
C01I C01L 1.3922(18) . ?
C01J C01M 1.3855(18) . ?
